data_7246139
loop_
_publ_author_name
'Singh, Sanjay'
'Mondal, Sankalan'
'Vodnala, Nagaraju'
'Hazra, Chinmoy Kumar'

_publ_section_title
;
 Hydrogen bonding network-enabled Br\/onsted acid-catalyzed
 Friedel--Crafts reactions: a green approach to access unsymmetrical
 diaryl- and triarylmethanes
;
_journal_issue 3
_journal_name_full 'Green Chemistry'
_journal_page_first 1014
_journal_page_last 1022
_journal_paper_doi 10.1039/D2GC04684A
_journal_volume 25
_journal_year 2023
_chemical_formula_moiety 'C18 H22 O4'
_chemical_formula_sum 'C18 H22 O4'
_chemical_formula_weight 302.373
_space_group_crystal_system monoclinic
_space_group_IT_number 14
_space_group_name_Hall '-P 2yn'
_space_group_name_H-M_alt 'P 1 21/n 1'
_symmetry_Int_Tables_number 14
_atom_sites_solution_primary iterative
_audit_creation_date 2022-06-11
_audit_creation_method
;
Olex2 1.5
(compiled 2021.12.09 svn.r5202d8cf for OlexSys, GUI svn.r6439)
;
_audit_update_record
;
2022-07-14 deposited with the CCDC.	2023-01-13 downloaded from the CCDC.
;
_cell_angle_alpha 90
_cell_angle_beta 91.591(4)
_cell_angle_gamma 90
_cell_formula_units_Z 4
_cell_length_a 7.0243(6)
_cell_length_b 20.5740(16)
_cell_length_c 11.0931(9)
_cell_measurement_reflns_used 9804
_cell_measurement_temperature 273(2)
_cell_measurement_theta_max 28.360
_cell_measurement_theta_min 2.70
_cell_volume 1602.5(2)
_computing_cell_refinement 'SAINT V8.40A (Bruker, 2019)'
_computing_data_reduction 'SAINT V8.40A (Bruker, 2019)'
_computing_molecular_graphics 'Olex2 1.5 (Dolomanov et al., 2009)'
_computing_publication_material 'Olex2 1.5 (Dolomanov et al., 2009)'
_computing_structure_refinement 'olex2.refine 1.5 (Bourhis et al., 2015)'
_computing_structure_solution 'olex2.solve 1.5 (Bourhis et al., 2015)'
_diffrn_ambient_temperature 273.15
_diffrn_measured_fraction_theta_full 0.9993
_diffrn_measured_fraction_theta_max 0.9965
_diffrn_measurement_device_type 'Bruker APEX-II CCD'
_diffrn_measurement_method '\f and \w scans'
_diffrn_radiation_type 'Mo K\a'
_diffrn_radiation_wavelength 0.71073
_diffrn_reflns_av_R_equivalents 0.0278
_diffrn_reflns_av_unetI/netI 0.0123
_diffrn_reflns_Laue_measured_fraction_full 0.9993
_diffrn_reflns_Laue_measured_fraction_max 0.9965
_diffrn_reflns_limit_h_max 9
_diffrn_reflns_limit_h_min -9
_diffrn_reflns_limit_k_max 27
_diffrn_reflns_limit_k_min -27
_diffrn_reflns_limit_l_max 14
_diffrn_reflns_limit_l_min -14
_diffrn_reflns_number 52044
_diffrn_reflns_point_group_measured_fraction_full 0.9993
_diffrn_reflns_point_group_measured_fraction_max 0.9965
_diffrn_reflns_theta_full 25.2417
_diffrn_reflns_theta_max 28.36
_diffrn_reflns_theta_min 1.98
_diffrn_source_current 1.0
_diffrn_source_power 0.05
_diffrn_source_voltage 50.0
_diffrn_standards_number 0
_exptl_absorpt_coefficient_mu 0.088
_exptl_absorpt_correction_T_max 0.7457
_exptl_absorpt_correction_T_min 0.7185
_exptl_absorpt_correction_type multi-scan
_exptl_absorpt_process_details
;
SADABS-2016/2 (Bruker,2016/2) was used for absorption correction.
wR2(int) was 0.0780 before and 0.0467 after correction.
The Ratio of minimum to maximum transmission is 0.9635.
The \l/2 correction factor is Not present.
;
_exptl_crystal_colour Yellow
_exptl_crystal_density_diffrn 1.253
_exptl_crystal_description block
_exptl_crystal_F_000 648.433
_refine_diff_density_max 0.2036
_refine_diff_density_min -0.1665
_refine_diff_density_rms 0.0340
_refine_ls_d_res_high 0.7482
_refine_ls_d_res_low 10.2870
_refine_ls_goodness_of_fit_ref 1.0649
_refine_ls_hydrogen_treatment constr
_refine_ls_matrix_type full
_refine_ls_number_constraints 33
_refine_ls_number_parameters 205
_refine_ls_number_reflns 4007
_refine_ls_number_restraints 0
_refine_ls_restrained_S_all 1.0649
_refine_ls_R_factor_all 0.0487
_refine_ls_R_factor_gt 0.0428
_refine_ls_shift/su_max -0.0010
_refine_ls_shift/su_mean 0.0000
_refine_ls_structure_factor_coef Fsqd
_refine_ls_weighting_details 'w=1/[\s^2^(Fo^2^)+(0.0613P)^2^+0.2712P] where P=(Fo^2^+2Fc^2^)/3'
_refine_ls_weighting_scheme calc
_refine_ls_wR_factor_gt 0.1194
_refine_ls_wR_factor_ref 0.1244
_reflns_Friedel_coverage 0.0
_reflns_limit_h_max 7
_reflns_limit_h_min -9
_reflns_limit_k_max 27
_reflns_limit_k_min 0
_reflns_limit_l_max 14
_reflns_limit_l_min -7
_reflns_number_gt 3483
_reflns_number_total 4007
_reflns_threshold_expression I>=2u(I)
_cod_data_source_file d2gc04684a2.cif
_cod_data_source_block sanjay_ckh_0m_a
_cod_depositor_comments 'Adding full bibliography for 7246138--7246139.cif.'
_cod_original_sg_symbol_Hall '-P 2ybc (x-z,y,z)'
_cod_database_code 7246139
_olex2_refinement_description
;
1. Fixed Uiso
 At 1.2 times of:
  All C(H) groups, All C(H,H) groups
 At 1.5 times of:
  All C(H,H,H) groups, All O(H) groups
2.a Secondary CH2 refined with riding coordinates:
 C10(H10a,H10b)
2.b Aromatic/amide H refined with riding coordinates:
 C3(H3), C7(H7), C12(H12), C18(H18)
2.c Idealised Me refined as rotating group:
 C1(H1a,H1b,H1c), C8(H8a,H8b,H8c), C9(H9a,H9b,H9c), C14(H14a,H14b,H14c),
 C17(H17a,H17b,H17c)
2.d Idealised tetrahedral OH refined as rotating group:
 O4(H4)
;
_olex2_submission_special_instructions 'No special instructions were received'

loop_
_space_group_symop_id
_space_group_symop_operation_xyz
1 x,y,z
2 -x+1/2,y+1/2,-z+1/2
3 -x,-y,-z
4 x-1/2,-y-1/2,z-1/2

loop_
_atom_site_label
_atom_site_type_symbol
_atom_site_fract_x
_atom_site_fract_y
_atom_site_fract_z
_atom_site_U_iso_or_equiv
_atom_site_adp_type
_atom_site_occupancy
_atom_site_refinement_flags_posn
O1 O 0.63235(13) 0.53172(4) 0.11899(9) 0.0565(3) Uani 1.000000 .
O2 O 0.92591(13) 0.33811(5) 0.29469(11) 0.0633(3) Uani 1.000000 .
O3 O 0.36175(13) 0.42004(4) 0.44616(9) 0.0528(2) Uani 1.000000 .
O4 O 0.19836(16) 0.10706(5) 0.31883(11) 0.0680(3) Uani 1.000000 .
H4 H 0.0990(15) 0.1046(6) 0.3557(15) 0.1020(5) Uiso 1.000000 GR
C1 C 0.7711(2) 0.53660(8) 0.02891(14) 0.0636(4) Uani 1.000000 .
H1a H 0.8948(3) 0.5421(6) 0.06652(15) 0.0954(6) Uiso 1.000000 GR
H1b H 0.7698(12) 0.4977(3) -0.0188(7) 0.0954(6) Uiso 1.000000 GR
H1c H 0.7426(10) 0.5733(4) -0.0219(7) 0.0954(6) Uiso 1.000000 GR
C2 C 0.64532(17) 0.48029(5) 0.19855(11) 0.0435(3) Uani 1.000000 .
C3 C 0.79218(16) 0.43511(6) 0.20009(12) 0.0470(3) Uani 1.000000 .
H3 H 0.89040(16) 0.43794(6) 0.14581(12) 0.0564(3) Uiso 1.000000 R
C4 C 0.78815(16) 0.38517(5) 0.28571(12) 0.0453(3) Uani 1.000000 .
C5 C 0.64343(16) 0.37989(5) 0.36829(11) 0.0415(3) Uani 1.000000 .
C6 C 0.49913(16) 0.42691(5) 0.36271(10) 0.0407(2) Uani 1.000000 .
C7 C 0.49866(17) 0.47679(5) 0.27917(11) 0.0438(3) Uani 1.000000 .
H7 H 0.40144(17) 0.50749(5) 0.27715(11) 0.0526(3) Uiso 1.000000 R
C8 C 1.08042(19) 0.33923(7) 0.21537(15) 0.0590(4) Uani 1.000000 .
H8a H 1.0329(2) 0.3357(6) 0.13365(16) 0.0885(5) Uiso 1.000000 GR
H8b H 1.1489(10) 0.3793(3) 0.2253(7) 0.0885(5) Uiso 1.000000 GR
H8c H 1.1641(9) 0.3034(3) 0.2334(7) 0.0885(5) Uiso 1.000000 GR
C9 C 0.2152(2) 0.46762(7) 0.44946(13) 0.0550(3) Uani 1.000000 .
H9a H 0.2709(2) 0.50979(10) 0.4618(10) 0.0826(5) Uiso 1.000000 GR
H9b H 0.1437(10) 0.4672(4) 0.3745(4) 0.0826(5) Uiso 1.000000 GR
H9c H 0.1321(10) 0.4580(3) 0.5143(7) 0.0826(5) Uiso 1.000000 GR
C10 C 0.63950(18) 0.32638(6) 0.46141(11) 0.0466(3) Uani 1.000000 .
H10a H 0.76866(18) 0.31141(6) 0.47751(11) 0.0559(3) Uiso 1.000000 R
H10b H 0.59204(18) 0.34404(6) 0.53588(11) 0.0559(3) Uiso 1.000000 R
C11 C 0.51712(17) 0.26874(5) 0.42363(10) 0.0420(3) Uani 1.000000 .
C12 C 0.57571(18) 0.22652(5) 0.33410(11) 0.0453(3) Uani 1.000000 .
H12 H 0.69006(18) 0.23461(5) 0.29656(11) 0.0543(3) Uiso 1.000000 R
C13 C 0.46855(19) 0.17254(5) 0.29895(11) 0.0457(3) Uani 1.000000 .
C14 C 0.5355(2) 0.12694(7) 0.20239(13) 0.0601(4) Uani 1.000000 .
H14a H 0.4651(12) 0.1351(4) 0.1285(3) 0.0902(5) Uiso 1.000000 GR
H14b H 0.6687(4) 0.1338(4) 0.1901(8) 0.0902(5) Uiso 1.000000 GR
H14c H 0.5152(16) 0.08283(7) 0.2271(5) 0.0902(5) Uiso 1.000000 GR
C15 C 0.29775(18) 0.16143(5) 0.35597(11) 0.0461(3) Uani 1.000000 .
C16 C 0.23247(17) 0.20258(6) 0.44558(11) 0.0445(3) Uani 1.000000 .
C17 C 0.04791(19) 0.18940(7) 0.50716(14) 0.0588(3) Uani 1.000000 .
H17a H -0.0550(3) 0.1894(6) 0.4484(2) 0.0881(5) Uiso 1.000000 GR
H17b H 0.0546(7) 0.1478(3) 0.5462(9) 0.0881(5) Uiso 1.000000 GR
H17c H 0.0266(9) 0.2226(3) 0.5661(8) 0.0881(5) Uiso 1.000000 GR
C18 C 0.34543(17) 0.25601(5) 0.47748(11) 0.0447(3) Uani 1.000000 .
H18 H 0.30398(17) 0.28407(5) 0.53700(11) 0.0536(3) Uiso 1.000000 R

loop_
_atom_site_aniso_label
_atom_site_aniso_U_11
_atom_site_aniso_U_22
_atom_site_aniso_U_33
_atom_site_aniso_U_12
_atom_site_aniso_U_13
_atom_site_aniso_U_23
O1 0.0514(5) 0.0511(5) 0.0679(6) 0.0112(4) 0.0189(4) 0.0188(4)
O2 0.0462(5) 0.0493(5) 0.0948(8) 0.0131(4) 0.0102(5) 0.0156(5)
O3 0.0555(5) 0.0452(5) 0.0584(5) 0.0078(4) 0.0136(4) 0.0098(4)
O4 0.0707(7) 0.0511(6) 0.0831(7) -0.0224(5) 0.0166(5) -0.0183(5)
C1 0.0596(8) 0.0647(9) 0.0678(9) 0.0100(7) 0.0229(7) 0.0163(7)
C2 0.0410(6) 0.0360(5) 0.0535(6) -0.0009(4) 0.0019(5) 0.0037(5)
C3 0.0380(6) 0.0405(6) 0.0627(7) -0.0007(4) 0.0060(5) 0.0015(5)
C4 0.0359(5) 0.0349(5) 0.0647(7) 0.0002(4) -0.0035(5) -0.0010(5)
C5 0.0411(6) 0.0306(5) 0.0523(6) -0.0032(4) -0.0062(5) -0.0013(4)
C6 0.0402(5) 0.0340(5) 0.0478(6) -0.0031(4) 0.0007(4) -0.0017(4)
C7 0.0400(6) 0.0366(5) 0.0550(6) 0.0042(4) 0.0030(5) 0.0035(5)
C8 0.0451(7) 0.0555(8) 0.0765(9) 0.0110(6) 0.0012(6) -0.0054(7)
C9 0.0546(7) 0.0524(7) 0.0589(7) 0.0091(6) 0.0153(6) 0.0026(6)
C10 0.0505(6) 0.0359(5) 0.0527(7) -0.0011(5) -0.0096(5) 0.0016(5)
C11 0.0481(6) 0.0305(5) 0.0468(6) 0.0011(4) -0.0062(5) 0.0057(4)
C12 0.0488(6) 0.0372(5) 0.0498(6) -0.0014(5) 0.0028(5) 0.0050(5)
C13 0.0552(7) 0.0344(5) 0.0474(6) -0.0006(5) 0.0028(5) 0.0008(4)
C14 0.0744(9) 0.0477(7) 0.0589(8) -0.0021(6) 0.0123(7) -0.0066(6)
C15 0.0514(6) 0.0329(5) 0.0538(7) -0.0042(4) -0.0018(5) 0.0011(5)
C16 0.0448(6) 0.0371(5) 0.0514(6) 0.0026(4) -0.0005(5) 0.0050(5)
C17 0.0506(7) 0.0533(7) 0.0727(9) 0.0003(6) 0.0079(6) 0.0008(6)
C18 0.0515(6) 0.0344(5) 0.0481(6) 0.0045(4) -0.0019(5) -0.0001(4)

loop_
_atom_type_symbol
_atom_type_scat_dispersion_real
_atom_type_scat_dispersion_imag
_atom_type_scat_Cromer_Mann_a1
_atom_type_scat_Cromer_Mann_a2
_atom_type_scat_Cromer_Mann_a3
_atom_type_scat_Cromer_Mann_a4
_atom_type_scat_Cromer_Mann_b1
_atom_type_scat_Cromer_Mann_b2
_atom_type_scat_Cromer_Mann_b3
_atom_type_scat_Cromer_Mann_b4
_atom_type_scat_Cromer_Mann_c
_atom_type_scat_source
_atom_type_scat_dispersion_source
C 0.00347 0.00161 2.31000 1.02000 1.58860 0.86500 20.84390 10.20750 0.56870 51.65120 0.21560 'International Tables Volume C Table 6.1.1.4 (pp. 500-502)' 'Henke, Gullikson and Davis, At. Data and Nucl. Data Tables, 1993, 54, 2'
H 0.00000 0.00000 0.49300 0.32291 0.14019 0.04081 10.51090 26.12570 3.14236 57.79970 0.00304 'International Tables Volume C Table 6.1.1.4 (pp. 500-502)' 'Henke, Gullikson and Davis, At. Data and Nucl. Data Tables, 1993, 54, 2'
O 0.01158 0.00611 3.04850 2.28680 1.54630 0.86700 13.27710 5.70110 0.32390 32.90890 0.25080 'International Tables Volume C Table 6.1.1.4 (pp. 500-502)' 'Henke, Gullikson and Davis, At. Data and Nucl. Data Tables, 1993, 54, 2'

loop_
_geom_angle_atom_site_label_1
_geom_angle_atom_site_label_2
_geom_angle_atom_site_label_3
_geom_angle
_geom_angle_site_symmetry_1
_geom_angle_site_symmetry_3
_geom_angle_publ_flag
C2 O1 C1 118.06(10) . . ?
C8 O2 C4 119.66(11) . . ?
C9 O3 C6 118.21(9) . . ?
C15 O4 H4 109.5 . . ?
H1a C1 O1 109.5 . . ?
H1b C1 O1 109.5 . . ?
H1b C1 H1a 109.5 . . ?
H1c C1 O1 109.5 . . ?
H1c C1 H1a 109.5 . . ?
H1c C1 H1b 109.5 . . ?
C3 C2 O1 123.87(11) . . ?
C7 C2 O1 114.58(10) . . ?
C7 C2 C3 121.55(11) . . ?
H3 C3 C2 120.96(7) . . ?
C4 C3 C2 118.08(11) . . ?
C4 C3 H3 120.96(7) . . ?
C3 C4 O2 122.70(11) . . ?
C5 C4 O2 115.10(11) . . ?
C5 C4 C3 122.19(10) . . ?
C6 C5 C4 117.25(10) . . ?
C10 C5 C4 122.32(10) . . ?
C10 C5 C6 120.43(11) . . ?
C5 C6 O3 115.04(10) . . ?
C7 C6 O3 122.93(10) . . ?
C7 C6 C5 122.02(11) . . ?
C6 C7 C2 118.91(10) . . ?
H7 C7 C2 120.55(6) . . ?
H7 C7 C6 120.55(7) . . ?
H8a C8 O2 109.5 . . ?
H8b C8 O2 109.5 . . ?
H8b C8 H8a 109.5 . . ?
H8c C8 O2 109.5 . . ?
H8c C8 H8a 109.5 . . ?
H8c C8 H8b 109.5 . . ?
H9a C9 O3 109.5 . . ?
H9b C9 O3 109.5 . . ?
H9b C9 H9a 109.5 . . ?
H9c C9 O3 109.5 . . ?
H9c C9 H9a 109.5 . . ?
H9c C9 H9b 109.5 . . ?
H10a C10 C5 108.82(6) . . ?
H10b C10 C5 108.82(7) . . ?
H10b C10 H10a 107.7 . . ?
C11 C10 C5 113.70(9) . . ?
C11 C10 H10a 108.82(6) . . ?
C11 C10 H10b 108.82(7) . . ?
C12 C11 C10 120.60(11) . . ?
C18 C11 C10 121.47(11) . . ?
C18 C11 C12 117.93(11) . . ?
H12 C12 C11 118.99(7) . . ?
C13 C12 C11 122.03(11) . . ?
C13 C12 H12 118.99(7) . . ?
C14 C13 C12 121.24(12) . . ?
C15 C13 C12 118.08(11) . . ?
C15 C13 C14 120.69(11) . . ?
H14a C14 C13 109.5 . . ?
H14b C14 C13 109.5 . . ?
H14b C14 H14a 109.5 . . ?
H14c C14 C13 109.5 . . ?
H14c C14 H14a 109.5 . . ?
H14c C14 H14b 109.5 . . ?
C13 C15 O4 115.75(11) . . ?
C16 C15 O4 122.24(11) . . ?
C16 C15 C13 122.00(11) . . ?
C17 C16 C15 121.24(11) . . ?
C18 C16 C15 117.61(11) . . ?
C18 C16 C17 121.14(12) . . ?
H17a C17 C16 109.5 . . ?
H17b C17 C16 109.5 . . ?
H17b C17 H17a 109.5 . . ?
H17c C17 C16 109.5 . . ?
H17c C17 H17a 109.5 . . ?
H17c C17 H17b 109.5 . . ?
C16 C18 C11 122.36(11) . . ?
H18 C18 C11 118.82(7) . . ?
H18 C18 C16 118.82(7) . . ?

loop_
_geom_bond_atom_site_label_1
_geom_bond_atom_site_label_2
_geom_bond_distance
_geom_bond_site_symmetry_2
_geom_bond_publ_flag
O1 C1 1.4186(15) . ?
O1 C2 1.3794(14) . ?
O2 C4 1.3706(14) . ?
O2 C8 1.4162(17) . ?
O3 C6 1.3631(14) . ?
O3 C9 1.4218(15) . ?
O4 H4 0.8200 . ?
O4 C15 1.3756(14) . ?
C1 H1a 0.9600 . ?
C1 H1b 0.9600 . ?
C1 H1c 0.9600 . ?
C2 C3 1.3883(16) . ?
C2 C7 1.3847(17) . ?
C3 H3 0.9300 . ?
C3 C4 1.4000(18) . ?
C4 C5 1.3915(17) . ?
C5 C6 1.4012(15) . ?
C5 C10 1.5105(16) . ?
C6 C7 1.3827(16) . ?
C7 H7 0.9300 . ?
C8 H8a 0.9600 . ?
C8 H8b 0.9600 . ?
C8 H8c 0.9600 . ?
C9 H9a 0.9600 . ?
C9 H9b 0.9600 . ?
C9 H9c 0.9600 . ?
C10 H10a 0.9700 . ?
C10 H10b 0.9700 . ?
C10 C11 1.5169(16) . ?
C11 C12 1.3902(17) . ?
C11 C18 1.3856(17) . ?
C12 H12 0.9300 . ?
C12 C13 1.3913(16) . ?
C13 C14 1.5088(18) . ?
C13 C15 1.3907(18) . ?
C14 H14a 0.9600 . ?
C14 H14b 0.9600 . ?
C14 H14c 0.9600 . ?
C15 C16 1.3931(17) . ?
C16 C17 1.5066(18) . ?
C16 C18 1.3955(16) . ?
C17 H17a 0.9600 . ?
C17 H17b 0.9600 . ?
C17 H17c 0.9600 . ?
C18 H18 0.9300 . ?

loop_
_geom_torsion_atom_site_label_1
_geom_torsion_atom_site_label_2
_geom_torsion_atom_site_label_3
_geom_torsion_atom_site_label_4
_geom_torsion
_geom_torsion_site_symmetry_1
_geom_torsion_site_symmetry_2
_geom_torsion_site_symmetry_3
_geom_torsion_site_symmetry_4
_geom_torsion_publ_flag
O1 C2 C3 C4 -179.99(12) . . . . ?
O1 C2 C7 C6 -179.93(10) . . . . ?
O2 C4 C3 C2 179.90(12) . . . . ?
O2 C4 C5 C6 180.00(10) . . . . ?
O2 C4 C5 C10 0.35(13) . . . . ?
O3 C6 C5 C4 -179.38(10) . . . . ?
O3 C6 C5 C10 0.28(12) . . . . ?
O3 C6 C7 C2 179.34(12) . . . . ?
O4 C15 C13 C12 -179.31(11) . . . . ?
O4 C15 C13 C14 0.30(14) . . . . ?
O4 C15 C16 C17 0.11(15) . . . . ?
O4 C15 C16 C18 179.27(12) . . . . ?
C2 C3 C4 C5 -0.26(14) . . . . ?
C2 C7 C6 C5 0.05(14) . . . . ?
C3 C4 C5 C6 0.14(14) . . . . ?
C3 C4 C5 C10 -179.51(11) . . . . ?
C4 C5 C6 C7 -0.03(13) . . . . ?
C4 C5 C10 C11 -96.16(12) . . . . ?
C5 C10 C11 C12 71.57(12) . . . . ?
C5 C10 C11 C18 -109.09(11) . . . . ?
C10 C11 C12 C13 178.78(11) . . . . ?
C10 C11 C18 C16 -178.79(10) . . . . ?
C11 C12 C13 C14 -179.42(12) . . . . ?
C11 C12 C13 C15 0.19(14) . . . . ?
C11 C18 C16 C15 -0.15(13) . . . . ?
C11 C18 C16 C17 179.01(12) . . . . ?
C12 C13 C15 C16 0.25(14) . . . . ?
C13 C15 C16 C17 -179.42(12) . . . . ?
C13 C15 C16 C18 -0.26(14) . . . . ?
